data_7005887
loop_
_publ_author_name
'Ray, Lipika'
'Shaikh, Mobin M.'
'Ghosh, Prasenjit'

_publ_section_title
;
 Air-stable, convenient to handle Pd based PEPPSI (pyridine enhanced
 precatalyst preparation, stabilization and initiation) themed
 precatalysts of N/O-functionalized N-heterocyclic carbenes and its
 utility in Suzuki-Miyaura cross-coupling reaction.
;
_journal_issue 40
_journal_name_full 'Dalton transactions (Cambridge, England : 2003)'
_journal_page_first 4546
_journal_page_last 4555
_journal_paper_doi 10.1039/b706607d
_journal_year 2007
_chemical_formula_sum 'C16 H22 Cl N3 O'
_chemical_formula_weight 307.82
_chemical_name_systematic
;
?
;
_space_group_IT_number 2
_symmetry_cell_setting triclinic
_symmetry_space_group_name_Hall '-P 1'
_symmetry_space_group_name_H-M 'P -1'
_atom_sites_solution_hydrogens geom
_atom_sites_solution_primary direct
_atom_sites_solution_secondary difmap
_audit_creation_method SHELXL-97
_cell_angle_alpha 82.75(2)
_cell_angle_beta 83.452(14)
_cell_angle_gamma 81.642(13)
_cell_formula_units_Z 2
_cell_length_a 6.0741(3)
_cell_length_b 10.996(3)
_cell_length_c 12.313(4)
_cell_measurement_reflns_used 4690
_cell_measurement_temperature 150(2)
_cell_measurement_theta_max 29.9972
_cell_measurement_theta_min 3.3472
_cell_volume 803.3(3)
_computing_cell_refinement 'CrysAlis RED, Oxford Diffraction Ltd.,'
_computing_data_collection 'CrysAlis CCD, Oxford Diffraction Ltd.,'
_computing_data_reduction 'CrysAlis RED, Oxford Diffraction Ltd.,'
_computing_molecular_graphics Ortep3
_computing_publication_material Shelx97
_computing_structure_refinement 'SHELXL-97 (Sheldrick, 1997)'
_computing_structure_solution 'SHELXS-97 (Sheldrick, 1997)'
_diffrn_ambient_temperature 150(2)
_diffrn_detector_area_resol_mean 15.9948
_diffrn_measured_fraction_theta_full 0.998
_diffrn_measured_fraction_theta_max 0.998
_diffrn_radiation_monochromator graphite
_diffrn_radiation_source 'Enhance (Mo) X-ray Source'
_diffrn_radiation_type MoK\a
_diffrn_radiation_wavelength 0.71073
_diffrn_reflns_av_R_equivalents 0.0252
_diffrn_reflns_av_sigmaI/netI 0.0308
_diffrn_reflns_limit_h_max 7
_diffrn_reflns_limit_h_min -7
_diffrn_reflns_limit_k_max 13
_diffrn_reflns_limit_k_min -13
_diffrn_reflns_limit_l_max 14
_diffrn_reflns_limit_l_min -14
_diffrn_reflns_number 6529
_diffrn_reflns_theta_full 25.00
_diffrn_reflns_theta_max 25.00
_diffrn_reflns_theta_min 3.35
_exptl_absorpt_coefficient_mu 0.241
_exptl_absorpt_correction_T_max 0.9356
_exptl_absorpt_correction_T_min 0.9248
_exptl_absorpt_correction_type multi-scan
_exptl_absorpt_process_details
;
CrysAlis RED, Oxford Diffraction Ltd.,
Version 1.171.31.5 (release 28-08-2006 CrysAlis171 .NET)
(compiled Aug 28 2006,13:05:05)
Empirical absorption correction using spherical harmonics,
implemented in SCALE3 ABSPACK scaling algorithm.
;
_exptl_crystal_colour colourless
_exptl_crystal_density_diffrn 1.273
_exptl_crystal_density_method 'not measured'
_exptl_crystal_description block
_exptl_crystal_F_000 328
_exptl_crystal_size_max 0.33
_exptl_crystal_size_mid 0.31
_exptl_crystal_size_min 0.28
_refine_diff_density_max 0.232
_refine_diff_density_min -0.282
_refine_diff_density_rms 0.055
_refine_ls_extinction_method none
_refine_ls_goodness_of_fit_ref 1.207
_refine_ls_hydrogen_treatment mixed
_refine_ls_matrix_type full
_refine_ls_number_parameters 197
_refine_ls_number_reflns 2819
_refine_ls_number_restraints 0
_refine_ls_restrained_S_all 1.207
_refine_ls_R_factor_all 0.0566
_refine_ls_R_factor_gt 0.0411
_refine_ls_shift/su_max 0.000
_refine_ls_shift/su_mean 0.000
_refine_ls_structure_factor_coef Fsqd
_refine_ls_weighting_details 'calc w=1/[\s^2^(Fo^2^)+(0.0569P)^2^+0.2414P] where P=(Fo^2^+2Fc^2^)/3'
_refine_ls_weighting_scheme calc
_refine_ls_wR_factor_gt 0.1049
_refine_ls_wR_factor_ref 0.1204
_reflns_number_gt 2133
_reflns_number_total 2819
_reflns_threshold_expression >2sigma(I)
_cod_data_source_file b706607d.txt
_cod_data_source_block pg059
_cod_depositor_comments
;
The following automatic conversions were performed:
'_symmetry_cell_setting' value 'Triclinic' changed to 'triclinic'
according to '/home/saulius/struct/CIF-dictionaries/cif_core.dic'
dictionary named 'cif_core.dic' version 2.4.1 from 2010-06-29.

Automatic conversion script
Id: cif_fix_enum 1527 2010-12-29 10:47:43Z saulius 
;
_cod_database_code 7005887

loop_
_symmetry_equiv_pos_as_xyz
'x, y, z'
'-x, -y, -z'

loop_
_atom_site_label
_atom_site_type_symbol
_atom_site_fract_x
_atom_site_fract_y
_atom_site_fract_z
_atom_site_U_iso_or_equiv
_atom_site_adp_type
_atom_site_occupancy
_atom_site_symmetry_multiplicity
_atom_site_calc_flag
_atom_site_refinement_flags
_atom_site_disorder_assembly
_atom_site_disorder_group
Cl1 Cl 0.41260(8) 0.60531(5) 0.80219(4) 0.03027(19) Uani 1 1 d . . .
O1 O 0.8526(2) 0.94171(13) 0.89632(12) 0.0296(4) Uani 1 1 d . . .
N1 N 1.0366(3) 0.62286(15) 1.17009(13) 0.0224(4) Uani 1 1 d . . .
N2 N 0.9577(3) 0.70430(16) 1.00788(14) 0.0230(4) Uani 1 1 d . . .
N3 N 0.5979(3) 0.86900(17) 0.80644(14) 0.0237(4) Uani 1 1 d . . .
C1 C 0.9043(3) 0.62144(18) 1.09153(16) 0.0215(4) Uani 1 1 d . . .
H1 H 0.7931 0.5709 1.0945 0.026 Uiso 1 1 calc R . .
C2 C 1.1794(4) 0.7095(2) 1.13499(18) 0.0289(5) Uani 1 1 d . . .
H2 H 1.2894 0.7291 1.1740 0.035 Uiso 1 1 calc R . .
C3 C 1.1304(3) 0.7605(2) 1.03394(18) 0.0289(5) Uani 1 1 d . . .
H3 H 1.1999 0.8220 0.9901 0.035 Uiso 1 1 calc R . .
C4 C 1.0389(3) 0.53917(19) 1.27434(16) 0.0248(5) Uani 1 1 d . . .
H4A H 1.1711 0.4781 1.2705 0.030 Uiso 1 1 calc R . .
H4B H 0.9088 0.4957 1.2836 0.030 Uiso 1 1 calc R . .
C5 C 1.0379(3) 0.60865(18) 1.37225(16) 0.0232(4) Uani 1 1 d . . .
C6 C 0.8434(4) 0.6775(2) 1.41339(18) 0.0297(5) Uani 1 1 d . . .
H6 H 0.7135 0.6828 1.3787 0.036 Uiso 1 1 calc R . .
C7 C 0.8405(4) 0.7384(2) 1.50547(19) 0.0348(5) Uani 1 1 d . . .
H7 H 0.7097 0.7849 1.5321 0.042 Uiso 1 1 calc R . .
C8 C 1.0326(4) 0.7300(2) 1.55762(18) 0.0338(5) Uani 1 1 d . . .
H8 H 1.0309 0.7704 1.6197 0.041 Uiso 1 1 calc R . .
C9 C 1.2266(4) 0.6618(2) 1.51776(18) 0.0314(5) Uani 1 1 d . . .
H9 H 1.3557 0.6563 1.5530 0.038 Uiso 1 1 calc R . .
C10 C 1.2301(4) 0.6014(2) 1.42518(17) 0.0275(5) Uani 1 1 d . . .
H10 H 1.3618 0.5558 1.3984 0.033 Uiso 1 1 calc R . .
C11 C 0.8592(3) 0.72207(19) 0.90318(16) 0.0251(5) Uani 1 1 d . . .
H11A H 0.7392 0.6715 0.9087 0.030 Uiso 1 1 calc R . .
H11B H 0.9719 0.6941 0.8461 0.030 Uiso 1 1 calc R . .
C12 C 0.7668(3) 0.85696(19) 0.87015(16) 0.0225(4) Uani 1 1 d . . .
C13 C 0.4957(3) 0.98781(19) 0.75090(17) 0.0251(5) Uani 1 1 d . . .
C14 C 0.3855(4) 1.0725(2) 0.83733(19) 0.0326(5) Uani 1 1 d . . .
H14A H 0.2673 1.0347 0.8812 0.049 Uiso 1 1 calc R . .
H14B H 0.3253 1.1507 0.8011 0.049 Uiso 1 1 calc R . .
H14C H 0.4951 1.0851 0.8837 0.049 Uiso 1 1 calc R . .
C15 C 0.3178(4) 0.9559(2) 0.68560(19) 0.0310(5) Uani 1 1 d . . .
H15A H 0.3867 0.9020 0.6322 0.046 Uiso 1 1 calc R . .
H15B H 0.2444 1.0303 0.6487 0.046 Uiso 1 1 calc R . .
H15C H 0.2100 0.9151 0.7347 0.046 Uiso 1 1 calc R . .
C16 C 0.6735(4) 1.0487(2) 0.67409(18) 0.0300(5) Uani 1 1 d . . .
H16A H 0.7864 1.0663 0.7162 0.045 Uiso 1 1 calc R . .
H16B H 0.6057 1.1243 0.6365 0.045 Uiso 1 1 calc R . .
H16C H 0.7404 0.9937 0.6212 0.045 Uiso 1 1 calc R . .
H3N H 0.547(4) 0.802(2) 0.8004(19) 0.030(6) Uiso 1 1 d . . .

loop_
_atom_site_aniso_label
_atom_site_aniso_U_11
_atom_site_aniso_U_22
_atom_site_aniso_U_33
_atom_site_aniso_U_23
_atom_site_aniso_U_13
_atom_site_aniso_U_12
Cl1 0.0273(3) 0.0283(3) 0.0373(3) -0.0052(2) -0.0043(2) -0.0081(2)
O1 0.0343(8) 0.0266(8) 0.0307(8) -0.0034(6) -0.0080(7) -0.0093(7)
N1 0.0240(9) 0.0231(9) 0.0203(9) -0.0015(7) -0.0024(7) -0.0043(7)
N2 0.0235(9) 0.0238(9) 0.0223(9) -0.0019(7) -0.0032(7) -0.0048(7)
N3 0.0255(9) 0.0192(9) 0.0271(10) -0.0014(7) -0.0045(7) -0.0056(7)
C1 0.0216(10) 0.0201(10) 0.0239(10) -0.0034(8) -0.0029(8) -0.0045(8)
C2 0.0274(11) 0.0334(12) 0.0284(12) -0.0004(9) -0.0059(9) -0.0128(9)
C3 0.0274(11) 0.0336(12) 0.0276(12) 0.0026(9) -0.0047(9) -0.0134(9)
C4 0.0284(11) 0.0215(11) 0.0243(11) -0.0004(9) -0.0053(8) -0.0022(8)
C5 0.0281(11) 0.0195(10) 0.0214(10) 0.0028(8) -0.0024(8) -0.0053(8)
C6 0.0286(11) 0.0294(12) 0.0314(12) -0.0037(9) -0.0048(9) -0.0028(9)
C7 0.0389(13) 0.0273(12) 0.0363(13) -0.0081(10) 0.0045(10) -0.0006(10)
C8 0.0506(14) 0.0307(12) 0.0229(11) -0.0046(9) -0.0029(10) -0.0137(10)
C9 0.0358(12) 0.0344(13) 0.0268(11) 0.0028(10) -0.0118(9) -0.0124(10)
C10 0.0280(11) 0.0269(11) 0.0270(11) 0.0003(9) -0.0037(9) -0.0040(9)
C11 0.0272(11) 0.0279(11) 0.0213(10) -0.0043(9) -0.0064(8) -0.0031(9)
C12 0.0248(10) 0.0240(11) 0.0186(10) -0.0038(8) 0.0008(8) -0.0043(8)
C13 0.0271(11) 0.0206(11) 0.0263(11) -0.0010(9) -0.0035(9) -0.0003(8)
C14 0.0351(13) 0.0270(12) 0.0339(12) -0.0036(10) 0.0009(10) -0.0017(9)
C15 0.0290(12) 0.0311(12) 0.0332(12) -0.0019(10) -0.0084(9) -0.0023(9)
C16 0.0309(12) 0.0271(12) 0.0303(12) 0.0008(9) 0.0000(9) -0.0043(9)

loop_
_atom_type_symbol
_atom_type_description
_atom_type_scat_dispersion_real
_atom_type_scat_dispersion_imag
_atom_type_scat_source
C C 0.0033 0.0016 'International Tables Vol C Tables 4.2.6.8 and 6.1.1.4'
H H 0.0000 0.0000 'International Tables Vol C Tables 4.2.6.8 and 6.1.1.4'
Cl Cl 0.1484 0.1585 'International Tables Vol C Tables 4.2.6.8 and 6.1.1.4'
N N 0.0061 0.0033 'International Tables Vol C Tables 4.2.6.8 and 6.1.1.4'
O O 0.0106 0.0060 'International Tables Vol C Tables 4.2.6.8 and 6.1.1.4'

loop_
_geom_angle_atom_site_label_1
_geom_angle_atom_site_label_2
_geom_angle_atom_site_label_3
_geom_angle
_geom_angle_site_symmetry_1
_geom_angle_site_symmetry_3
_geom_angle_publ_flag
C1 N1 C2 108.41(17) . . ?
C1 N1 C4 125.36(17) . . ?
C2 N1 C4 126.11(17) . . ?
C1 N2 C3 108.64(17) . . ?
C1 N2 C11 124.13(17) . . ?
C3 N2 C11 127.02(18) . . ?
C12 N3 C13 124.75(18) . . ?
C12 N3 H3N 115.4(16) . . ?
C13 N3 H3N 119.9(16) . . ?
N1 C1 N2 108.60(17) . . ?
N1 C1 H1 125.7 . . ?
N2 C1 H1 125.7 . . ?
C3 C2 N1 107.45(18) . . ?
C3 C2 H2 126.3 . . ?
N1 C2 H2 126.3 . . ?
C2 C3 N2 106.89(19) . . ?
C2 C3 H3 126.6 . . ?
N2 C3 H3 126.6 . . ?
N1 C4 C5 111.87(16) . . ?
N1 C4 H4A 109.2 . . ?
C5 C4 H4A 109.2 . . ?
N1 C4 H4B 109.2 . . ?
C5 C4 H4B 109.2 . . ?
H4A C4 H4B 107.9 . . ?
C10 C5 C6 118.88(19) . . ?
C10 C5 C4 120.43(19) . . ?
C6 C5 C4 120.65(18) . . ?
C7 C6 C5 120.7(2) . . ?
C7 C6 H6 119.6 . . ?
C5 C6 H6 119.6 . . ?
C8 C7 C6 119.8(2) . . ?
C8 C7 H7 120.1 . . ?
C6 C7 H7 120.1 . . ?
C9 C8 C7 120.1(2) . . ?
C9 C8 H8 120.0 . . ?
C7 C8 H8 120.0 . . ?
C8 C9 C10 120.2(2) . . ?
C8 C9 H9 119.9 . . ?
C10 C9 H9 119.9 . . ?
C9 C10 C5 120.3(2) . . ?
C9 C10 H10 119.8 . . ?
C5 C10 H10 119.8 . . ?
N2 C11 C12 112.74(16) . . ?
N2 C11 H11A 109.0 . . ?
C12 C11 H11A 109.0 . . ?
N2 C11 H11B 109.0 . . ?
C12 C11 H11B 109.0 . . ?
H11A C11 H11B 107.8 . . ?
O1 C12 N3 125.90(19) . . ?
O1 C12 C11 120.96(18) . . ?
N3 C12 C11 113.02(17) . . ?
N3 C13 C15 106.14(17) . . ?
N3 C13 C16 109.77(16) . . ?
C15 C13 C16 110.44(18) . . ?
N3 C13 C14 109.67(17) . . ?
C15 C13 C14 109.58(17) . . ?
C16 C13 C14 111.11(17) . . ?
C13 C14 H14A 109.5 . . ?
C13 C14 H14B 109.5 . . ?
H14A C14 H14B 109.5 . . ?
C13 C14 H14C 109.5 . . ?
H14A C14 H14C 109.5 . . ?
H14B C14 H14C 109.5 . . ?
C13 C15 H15A 109.5 . . ?
C13 C15 H15B 109.5 . . ?
H15A C15 H15B 109.5 . . ?
C13 C15 H15C 109.5 . . ?
H15A C15 H15C 109.5 . . ?
H15B C15 H15C 109.5 . . ?
C13 C16 H16A 109.5 . . ?
C13 C16 H16B 109.5 . . ?
H16A C16 H16B 109.5 . . ?
C13 C16 H16C 109.5 . . ?
H16A C16 H16C 109.5 . . ?
H16B C16 H16C 109.5 . . ?

loop_
_geom_bond_atom_site_label_1
_geom_bond_atom_site_label_2
_geom_bond_distance
_geom_bond_site_symmetry_2
_geom_bond_publ_flag
O1 C12 1.224(2) . ?
N1 C1 1.329(3) . ?
N1 C2 1.377(3) . ?
N1 C4 1.482(3) . ?
N2 C1 1.330(3) . ?
N2 C3 1.379(3) . ?
N2 C11 1.462(3) . ?
N3 C12 1.343(3) . ?
N3 C13 1.482(3) . ?
N3 H3N 0.86(3) . ?
C1 H1 0.9300 . ?
C2 C3 1.346(3) . ?
C2 H2 0.9300 . ?
C3 H3 0.9300 . ?
C4 C5 1.506(3) . ?
C4 H4A 0.9700 . ?
C4 H4B 0.9700 . ?
C5 C10 1.388(3) . ?
C5 C6 1.388(3) . ?
C6 C7 1.385(3) . ?
C6 H6 0.9300 . ?
C7 C8 1.380(3) . ?
C7 H7 0.9300 . ?
C8 C9 1.377(3) . ?
C8 H8 0.9300 . ?
C9 C10 1.387(3) . ?
C9 H9 0.9300 . ?
C10 H10 0.9300 . ?
C11 C12 1.529(3) . ?
C11 H11A 0.9700 . ?
C11 H11B 0.9700 . ?
C13 C15 1.523(3) . ?
C13 C16 1.525(3) . ?
C13 C14 1.534(3) . ?
C14 H14A 0.9600 . ?
C14 H14B 0.9600 . ?
C14 H14C 0.9600 . ?
C15 H15A 0.9600 . ?
C15 H15B 0.9600 . ?
C15 H15C 0.9600 . ?
C16 H16A 0.9600 . ?
C16 H16B 0.9600 . ?
C16 H16C 0.9600 . ?

loop_
_geom_torsion_atom_site_label_1
_geom_torsion_atom_site_label_2
_geom_torsion_atom_site_label_3
_geom_torsion_atom_site_label_4
_geom_torsion
_geom_torsion_site_symmetry_1
_geom_torsion_site_symmetry_2
_geom_torsion_site_symmetry_3
_geom_torsion_site_symmetry_4
_geom_torsion_publ_flag
C2 N1 C1 N2 -0.1(2) . . . . ?
C4 N1 C1 N2 -176.43(17) . . . . ?
C3 N2 C1 N1 0.1(2) . . . . ?
C11 N2 C1 N1 175.11(17) . . . . ?
C1 N1 C2 C3 0.2(2) . . . . ?
C4 N1 C2 C3 176.40(18) . . . . ?
N1 C2 C3 N2 -0.1(2) . . . . ?
C1 N2 C3 C2 0.0(2) . . . . ?
C11 N2 C3 C2 -174.82(19) . . . . ?
C1 N1 C4 C5 -133.2(2) . . . . ?
C2 N1 C4 C5 51.2(3) . . . . ?
N1 C4 C5 C10 -106.4(2) . . . . ?
N1 C4 C5 C6 75.8(2) . . . . ?
C10 C5 C6 C7 0.2(3) . . . . ?
C4 C5 C6 C7 178.0(2) . . . . ?
C5 C6 C7 C8 -0.5(3) . . . . ?
C6 C7 C8 C9 0.4(3) . . . . ?
C7 C8 C9 C10 0.0(3) . . . . ?
C8 C9 C10 C5 -0.3(3) . . . . ?
C6 C5 C10 C9 0.2(3) . . . . ?
C4 C5 C10 C9 -177.64(19) . . . . ?
C1 N2 C11 C12 127.9(2) . . . . ?
C3 N2 C11 C12 -58.0(3) . . . . ?
C13 N3 C12 O1 4.1(3) . . . . ?
C13 N3 C12 C11 -171.93(17) . . . . ?
N2 C11 C12 O1 31.3(3) . . . . ?
N2 C11 C12 N3 -152.46(17) . . . . ?
C12 N3 C13 C15 178.20(18) . . . . ?
C12 N3 C13 C16 58.8(2) . . . . ?
C12 N3 C13 C14 -63.5(2) . . . . ?

loop_
_cod_related_entry_id
_cod_related_entry_database
_cod_related_entry_code
1 ChemSpider 21143525
